data_7112897
loop_
_publ_author_name
'Zhao, Wanxiang'
'Zhang, Junliang'

_publ_section_title
;
 Rhodium-catalyzed domino heterocyclization and [(3+2)+2]
 carbocyclization: construction of fused tricycloheptadienes.
;
_journal_issue 41
_journal_name_full 'Chemical communications (Cambridge, England)'
_journal_page_first 7816
_journal_page_last 7818
_journal_paper_doi 10.1039/c0cc02382e
_journal_volume 46
_journal_year 2010
_chemical_formula_sum 'C36 H32 O7'
_chemical_formula_weight 576.62
_chemical_name_systematic
;
?
;
_space_group_IT_number 14
_symmetry_cell_setting monoclinic
_symmetry_space_group_name_Hall '-P 2ybc'
_symmetry_space_group_name_H-M 'P 1 21/c 1'
_atom_sites_solution_hydrogens geom
_atom_sites_solution_primary direct
_atom_sites_solution_secondary difmap
_audit_creation_method SHELXL-97
_cell_angle_alpha 90.00
_cell_angle_beta 103.382(3)
_cell_angle_gamma 90.00
_cell_formula_units_Z 4
_cell_length_a 19.1051(14)
_cell_length_b 17.2655(13)
_cell_length_c 9.1572(7)
_cell_measurement_temperature 296(2)
_cell_volume 2938.6(4)
_computing_structure_refinement 'SHELXL-97 (Sheldrick, 1997)'
_computing_structure_solution 'SHELXS-97 (Sheldrick, 1990)'
_diffrn_ambient_temperature 296(2)
_diffrn_measured_fraction_theta_full 0.998
_diffrn_measured_fraction_theta_max 0.998
_diffrn_radiation_monochromator graphite
_diffrn_radiation_source 'fine-focus sealed tube'
_diffrn_radiation_type MoK\a
_diffrn_radiation_wavelength 0.71073
_diffrn_reflns_av_R_equivalents 0.1318
_diffrn_reflns_av_sigmaI/netI 0.0850
_diffrn_reflns_limit_h_max 22
_diffrn_reflns_limit_h_min -22
_diffrn_reflns_limit_k_max 20
_diffrn_reflns_limit_k_min -20
_diffrn_reflns_limit_l_max 10
_diffrn_reflns_limit_l_min -10
_diffrn_reflns_number 33980
_diffrn_reflns_theta_full 25.01
_diffrn_reflns_theta_max 25.01
_diffrn_reflns_theta_min 1.61
_exptl_absorpt_coefficient_mu 0.090
_exptl_absorpt_correction_T_max 0.9810
_exptl_absorpt_correction_T_min 0.9634
_exptl_absorpt_correction_type multi-scan
_exptl_crystal_colour yellow
_exptl_crystal_density_diffrn 1.303
_exptl_crystal_density_method 'not measured'
_exptl_crystal_description block
_exptl_crystal_F_000 1216
_exptl_crystal_size_max 0.42
_exptl_crystal_size_mid 0.27
_exptl_crystal_size_min 0.21
_refine_diff_density_max 0.215
_refine_diff_density_min -0.214
_refine_diff_density_rms 0.041
_refine_ls_extinction_method none
_refine_ls_goodness_of_fit_ref 1.012
_refine_ls_hydrogen_treatment constr
_refine_ls_matrix_type full
_refine_ls_number_parameters 388
_refine_ls_number_reflns 5182
_refine_ls_number_restraints 0
_refine_ls_restrained_S_all 1.012
_refine_ls_R_factor_all 0.1503
_refine_ls_R_factor_gt 0.0559
_refine_ls_shift/su_max 0.000
_refine_ls_shift/su_mean 0.000
_refine_ls_structure_factor_coef Fsqd
_refine_ls_weighting_details 'calc w=1/[\s^2^(Fo^2^)+(0.0495P)^2^+1.4859P] where P=(Fo^2^+2Fc^2^)/3'
_refine_ls_weighting_scheme calc
_refine_ls_wR_factor_gt 0.1108
_refine_ls_wR_factor_ref 0.1547
_reflns_number_gt 2442
_reflns_number_total 5182
_reflns_threshold_expression >2sigma(I)
_cod_data_source_file c0cc02382e.txt
_cod_data_source_block 3ad
_cod_depositor_comments
;
The following automatic conversions were performed:

'_symmetry_cell_setting' value 'Monoclinic' changed to 'monoclinic'
according to
/usr/data/users/saulius/automatic-downloads/retrospective/RSC/lib/dictionaries/cif_core.dic
dictionary named 'cif_core.dic' version 2.4.2 from 2011-04-26.

Automatic conversion script
Id: cif_fix_values 2281 2013-09-26 08:29:07Z andrius 
;
_cod_original_sg_symbol_H-M P2(1)/c
_cod_database_code 7112897

loop_
_symmetry_equiv_pos_as_xyz
'x, y, z'
'-x, y+1/2, -z+1/2'
'-x, -y, -z'
'x, -y-1/2, z-1/2'

loop_
_atom_site_label
_atom_site_type_symbol
_atom_site_fract_x
_atom_site_fract_y
_atom_site_fract_z
_atom_site_U_iso_or_equiv
_atom_site_adp_type
_atom_site_occupancy
_atom_site_symmetry_multiplicity
_atom_site_calc_flag
_atom_site_refinement_flags
O1 O 0.30814(12) 0.58375(13) 0.5969(3) 0.0526(6) Uani 1 1 d .
O2 O 0.1489(2) 0.62850(15) -0.0467(3) 0.1095(13) Uani 1 1 d .
O3 O 0.22912(19) 0.70958(17) 0.0765(3) 0.1019(11) Uani 1 1 d .
O4 O 0.10290(15) 0.51183(16) 0.1704(3) 0.0741(8) Uani 1 1 d .
O5 O 0.10353(17) 0.62054(17) 0.2970(4) 0.0966(10) Uani 1 1 d .
O6 O 0.03816(15) 0.19926(16) -0.0013(3) 0.0811(9) Uani 1 1 d .
O7 O 0.08208(14) 0.06063(15) 0.0784(3) 0.0716(8) Uani 1 1 d .
C1 C 0.44278(19) 0.3962(2) 0.4753(4) 0.0548(10) Uani 1 1 d .
H1A H 0.4197 0.4402 0.4289 0.066 Uiso 1 1 calc R
C2 C 0.5097(2) 0.3762(2) 0.4534(4) 0.0622(11) Uani 1 1 d .
H2A H 0.5311 0.4069 0.3926 0.075 Uiso 1 1 calc R
C3 C 0.5446(2) 0.3118(3) 0.5205(5) 0.0688(12) Uani 1 1 d .
H3A H 0.5895 0.2983 0.5051 0.083 Uiso 1 1 calc R
C4 C 0.5123(2) 0.2673(3) 0.6109(5) 0.0790(13) Uani 1 1 d .
H4A H 0.5355 0.2233 0.6568 0.095 Uiso 1 1 calc R
C5 C 0.4463(2) 0.2875(2) 0.6339(5) 0.0656(11) Uani 1 1 d .
H5A H 0.4256 0.2575 0.6970 0.079 Uiso 1 1 calc R
C6 C 0.41000(18) 0.35179(19) 0.5647(4) 0.0436(9) Uani 1 1 d .
C7 C 0.3654(2) 0.5942(2) 0.8979(4) 0.0627(11) Uani 1 1 d .
H7A H 0.3442 0.6367 0.8423 0.075 Uiso 1 1 calc R
C8 C 0.3986(2) 0.6032(3) 1.0479(5) 0.0737(13) Uani 1 1 d .
H8A H 0.4003 0.6520 1.0915 0.088 Uiso 1 1 calc R
C9 C 0.4288(2) 0.5419(3) 1.1331(5) 0.0697(12) Uani 1 1 d .
H9A H 0.4508 0.5484 1.2341 0.084 Uiso 1 1 calc R
C10 C 0.4264(2) 0.4707(3) 1.0677(4) 0.0720(12) Uani 1 1 d .
H10A H 0.4459 0.4283 1.1256 0.086 Uiso 1 1 calc R
C11 C 0.3954(2) 0.4603(2) 0.9174(4) 0.0629(11) Uani 1 1 d .
H11A H 0.3958 0.4115 0.8746 0.075 Uiso 1 1 calc R
C12 C 0.36364(18) 0.5219(2) 0.8294(4) 0.0479(9) Uani 1 1 d .
C13 C 0.22349(19) 0.1745(2) 0.3312(4) 0.0465(9) Uani 1 1 d .
H13A H 0.2651 0.1669 0.4060 0.056 Uiso 1 1 calc R
C14 C 0.1840(2) 0.1103(2) 0.2643(4) 0.0516(10) Uani 1 1 d .
H14A H 0.1993 0.0607 0.2961 0.062 Uiso 1 1 calc R
C15 C 0.1228(2) 0.1197(2) 0.1522(4) 0.0511(9) Uani 1 1 d .
C16 C 0.09972(19) 0.1945(2) 0.1091(4) 0.0527(10) Uani 1 1 d .
C17 C 0.13803(19) 0.2572(2) 0.1770(4) 0.0480(9) Uani 1 1 d .
H17A H 0.1212 0.3067 0.1485 0.058 Uiso 1 1 calc R
C18 C 0.20161(18) 0.24868(19) 0.2878(4) 0.0429(8) Uani 1 1 d .
C19 C 0.24493(17) 0.31791(18) 0.3535(4) 0.0415(8) Uani 1 1 d .
C20 C 0.24191(17) 0.38271(19) 0.2475(4) 0.0463(9) Uani 1 1 d .
H20A H 0.2283 0.3698 0.1462 0.056 Uiso 1 1 calc R
C21 C 0.25615(17) 0.45735(19) 0.2776(3) 0.0423(8) Uani 1 1 d .
C22 C 0.28243(17) 0.48966(19) 0.4260(4) 0.0441(9) Uani 1 1 d .
C23 C 0.31563(17) 0.45458(19) 0.5672(4) 0.0424(8) Uani 1 1 d .
C24 C 0.33503(17) 0.37034(18) 0.5895(3) 0.0421(8) Uani 1 1 d .
H24A H 0.3368 0.3587 0.6950 0.050 Uiso 1 1 calc R
C25 C 0.28050(18) 0.31556(19) 0.4974(4) 0.0461(9) Uani 1 1 d .
H25A H 0.2699 0.2728 0.5500 0.055 Uiso 1 1 calc R
C26 C 0.33061(18) 0.5134(2) 0.6688(4) 0.0465(9) Uani 1 1 d .
C27 C 0.28019(18) 0.56612(19) 0.4502(4) 0.0482(9) Uani 1 1 d .
C28 C 0.2545(2) 0.62892(19) 0.3408(4) 0.0597(11) Uani 1 1 d .
H28A H 0.2951 0.6550 0.3156 0.072 Uiso 1 1 calc R
H28B H 0.2273 0.6666 0.3833 0.072 Uiso 1 1 calc R
C29 C 0.20632(19) 0.59216(19) 0.1986(4) 0.0503(9) Uani 1 1 d .
C30 C 0.2415(2) 0.51761(18) 0.1547(4) 0.0523(9) Uani 1 1 d .
H30A H 0.2101 0.4954 0.0661 0.063 Uiso 1 1 calc R
H30B H 0.2865 0.5312 0.1292 0.063 Uiso 1 1 calc R
C31 C 0.1973(2) 0.6508(2) 0.0715(5) 0.0630(11) Uani 1 1 d .
C32 C 0.1375(4) 0.6817(3) -0.1750(5) 0.154(3) Uani 1 1 d .
H32A H 0.1013 0.6610 -0.2562 0.232 Uiso 1 1 calc R
H32B H 0.1816 0.6879 -0.2067 0.232 Uiso 1 1 calc R
H32C H 0.1220 0.7311 -0.1460 0.232 Uiso 1 1 calc R
C33 C 0.1318(2) 0.5770(2) 0.2272(4) 0.0573(10) Uani 1 1 d .
C34 C 0.0340(2) 0.4912(3) 0.2025(5) 0.0933(15) Uani 1 1 d .
H34A H 0.0179 0.4426 0.1557 0.140 Uiso 1 1 calc R
H34B H -0.0008 0.5307 0.1640 0.140 Uiso 1 1 calc R
H34C H 0.0394 0.4868 0.3091 0.140 Uiso 1 1 calc R
C35 C 0.0159(3) 0.2747(3) -0.0545(6) 0.1107(19) Uani 1 1 d .
H35A H -0.0277 0.2712 -0.1312 0.166 Uiso 1 1 calc R
H35B H 0.0528 0.2983 -0.0951 0.166 Uiso 1 1 calc R
H35C H 0.0077 0.3056 0.0271 0.166 Uiso 1 1 calc R
C36 C 0.1069(2) -0.0156(2) 0.1172(5) 0.0821(14) Uani 1 1 d .
H36A H 0.0742 -0.0521 0.0586 0.123 Uiso 1 1 calc R
H36B H 0.1096 -0.0243 0.2219 0.123 Uiso 1 1 calc R
H36C H 0.1537 -0.0221 0.0974 0.123 Uiso 1 1 calc R

loop_
_atom_site_aniso_label
_atom_site_aniso_U_11
_atom_site_aniso_U_22
_atom_site_aniso_U_33
_atom_site_aniso_U_23
_atom_site_aniso_U_13
_atom_site_aniso_U_12
O1 0.0558(16) 0.0459(15) 0.0505(15) -0.0106(12) 0.0009(13) -0.0010(12)
O2 0.164(3) 0.0571(19) 0.074(2) 0.0254(16) -0.041(2) -0.029(2)
O3 0.135(3) 0.068(2) 0.086(2) 0.0220(18) -0.008(2) -0.036(2)
O4 0.0624(19) 0.0728(19) 0.086(2) -0.0107(16) 0.0145(16) -0.0140(16)
O5 0.093(2) 0.070(2) 0.134(3) -0.014(2) 0.041(2) 0.0110(18)
O6 0.0663(19) 0.070(2) 0.089(2) -0.0026(16) -0.0207(17) -0.0051(16)
O7 0.080(2) 0.0536(17) 0.0742(19) -0.0096(15) 0.0041(15) -0.0205(15)
C1 0.051(3) 0.062(2) 0.051(2) 0.0080(19) 0.012(2) 0.0071(19)
C2 0.054(3) 0.077(3) 0.057(2) -0.001(2) 0.016(2) -0.002(2)
C3 0.046(3) 0.081(3) 0.077(3) -0.019(3) 0.011(2) 0.007(2)
C4 0.068(3) 0.071(3) 0.095(4) 0.003(3) 0.014(3) 0.025(2)
C5 0.065(3) 0.056(2) 0.077(3) 0.016(2) 0.018(2) 0.011(2)
C6 0.044(2) 0.048(2) 0.0358(19) -0.0052(17) 0.0031(17) -0.0003(18)
C7 0.078(3) 0.060(3) 0.050(2) -0.007(2) 0.014(2) -0.023(2)
C8 0.102(4) 0.066(3) 0.053(3) -0.015(2) 0.016(2) -0.031(3)
C9 0.074(3) 0.087(3) 0.047(2) -0.013(3) 0.011(2) -0.031(3)
C10 0.069(3) 0.088(3) 0.051(3) 0.001(2) -0.003(2) -0.003(2)
C11 0.063(3) 0.070(3) 0.047(2) -0.006(2) -0.004(2) 0.003(2)
C12 0.044(2) 0.055(2) 0.043(2) -0.0079(19) 0.0070(18) -0.0106(18)
C13 0.048(2) 0.052(2) 0.040(2) 0.0001(18) 0.0109(17) -0.0007(18)
C14 0.070(3) 0.040(2) 0.048(2) 0.0031(18) 0.018(2) 0.0015(19)
C15 0.054(2) 0.051(2) 0.048(2) -0.0053(19) 0.012(2) -0.013(2)
C16 0.046(2) 0.057(3) 0.051(2) -0.003(2) 0.003(2) -0.003(2)
C17 0.050(2) 0.043(2) 0.049(2) -0.0020(17) 0.0091(19) 0.0011(18)
C18 0.047(2) 0.041(2) 0.041(2) 0.0009(17) 0.0121(18) -0.0009(18)
C19 0.043(2) 0.041(2) 0.041(2) 0.0010(17) 0.0110(17) 0.0007(16)
C20 0.053(2) 0.047(2) 0.0379(19) -0.0023(17) 0.0079(17) -0.0003(18)
C21 0.043(2) 0.045(2) 0.038(2) -0.0005(17) 0.0076(17) 0.0005(17)
C22 0.041(2) 0.042(2) 0.045(2) -0.0016(17) 0.0020(17) 0.0019(17)
C23 0.037(2) 0.048(2) 0.042(2) -0.0019(17) 0.0071(17) -0.0022(17)
C24 0.048(2) 0.044(2) 0.0333(19) 0.0036(16) 0.0082(16) -0.0027(17)
C25 0.049(2) 0.047(2) 0.044(2) 0.0053(17) 0.0120(18) -0.0024(17)
C26 0.044(2) 0.045(2) 0.048(2) -0.0014(19) 0.0050(18) 0.0017(17)
C27 0.048(2) 0.043(2) 0.048(2) -0.0026(18) 0.0004(18) 0.0015(18)
C28 0.064(3) 0.043(2) 0.064(3) -0.003(2) -0.001(2) 0.0024(19)
C29 0.055(2) 0.037(2) 0.052(2) 0.0059(17) -0.0024(19) 0.0020(18)
C30 0.060(2) 0.047(2) 0.048(2) 0.0039(18) 0.0078(19) -0.0057(19)
C31 0.079(3) 0.042(2) 0.061(3) 0.003(2) 0.001(2) -0.007(2)
C32 0.269(8) 0.066(3) 0.082(4) 0.041(3) -0.056(4) -0.032(4)
C33 0.061(3) 0.046(2) 0.059(3) 0.007(2) 0.004(2) 0.010(2)
C34 0.065(3) 0.122(4) 0.092(3) 0.001(3) 0.015(3) -0.028(3)
C35 0.090(4) 0.090(4) 0.120(4) -0.002(3) -0.042(3) 0.019(3)
C36 0.107(4) 0.052(3) 0.087(3) -0.008(2) 0.022(3) -0.012(3)

loop_
_atom_type_symbol
_atom_type_description
_atom_type_scat_dispersion_real
_atom_type_scat_dispersion_imag
_atom_type_scat_source
C C 0.0033 0.0016 'International Tables Vol C Tables 4.2.6.8 and 6.1.1.4'
H H 0.0000 0.0000 'International Tables Vol C Tables 4.2.6.8 and 6.1.1.4'
O O 0.0106 0.0060 'International Tables Vol C Tables 4.2.6.8 and 6.1.1.4'

loop_
_geom_angle_atom_site_label_1
_geom_angle_atom_site_label_2
_geom_angle_atom_site_label_3
_geom_angle
C27 O1 C26 106.1(2)
C31 O2 C32 115.0(3)
C33 O4 C34 116.6(3)
C16 O6 C35 116.6(3)
C15 O7 C36 116.8(3)
C6 C1 C2 120.7(3)
C6 C1 H1A 119.6
C2 C1 H1A 119.6
C3 C2 C1 120.7(4)
C3 C2 H2A 119.7
C1 C2 H2A 119.7
C2 C3 C4 118.9(4)
C2 C3 H3A 120.5
C4 C3 H3A 120.5
C5 C4 C3 120.5(4)
C5 C4 H4A 119.7
C3 C4 H4A 119.7
C4 C5 C6 121.0(4)
C4 C5 H5A 119.5
C6 C5 H5A 119.5
C1 C6 C5 118.2(3)
C1 C6 C24 122.8(3)
C5 C6 C24 119.0(3)
C8 C7 C12 120.3(4)
C8 C7 H7A 119.8
C12 C7 H7A 119.8
C9 C8 C7 121.2(4)
C9 C8 H8A 119.4
C7 C8 H8A 119.4
C8 C9 C10 118.8(4)
C8 C9 H9A 120.6
C10 C9 H9A 120.6
C9 C10 C11 121.3(4)
C9 C10 H10A 119.4
C11 C10 H10A 119.4
C10 C11 C12 120.6(4)
C10 C11 H11A 119.7
C12 C11 H11A 119.7
C11 C12 C7 117.7(3)
C11 C12 C26 122.3(3)
C7 C12 C26 120.0(3)
C18 C13 C14 120.9(3)
C18 C13 H13A 119.6
C14 C13 H13A 119.6
C15 C14 C13 120.9(3)
C15 C14 H14A 119.6
C13 C14 H14A 119.6
O7 C15 C14 124.8(3)
O7 C15 C16 116.5(3)
C14 C15 C16 118.7(3)
O6 C16 C17 124.5(3)
O6 C16 C15 115.4(3)
C17 C16 C15 120.1(3)
C16 C17 C18 121.9(3)
C16 C17 H17A 119.0
C18 C17 H17A 119.0
C13 C18 C17 117.5(3)
C13 C18 C19 121.6(3)
C17 C18 C19 120.9(3)
C25 C19 C20 127.3(3)
C25 C19 C18 118.6(3)
C20 C19 C18 114.0(3)
C21 C20 C19 128.5(3)
C21 C20 H20A 115.8
C19 C20 H20A 115.8
C20 C21 C22 125.3(3)
C20 C21 C30 121.2(3)
C22 C21 C30 113.5(3)
C27 C22 C23 106.9(3)
C27 C22 C21 121.2(3)
C23 C22 C21 131.9(3)
C26 C23 C22 106.2(3)
C26 C23 C24 128.5(3)
C22 C23 C24 125.0(3)
C23 C24 C25 114.4(3)
C23 C24 C6 113.0(3)
C25 C24 C6 109.5(3)
C23 C24 H24A 106.5
C25 C24 H24A 106.5
C6 C24 H24A 106.5
C19 C25 C24 131.2(3)
C19 C25 H25A 114.4
C24 C25 H25A 114.4
C23 C26 O1 109.4(3)
C23 C26 C12 137.1(3)
O1 C26 C12 113.5(3)
C22 C27 O1 111.3(3)
C22 C27 C28 128.8(3)
O1 C27 C28 119.8(3)
C27 C28 C29 108.0(3)
C27 C28 H28A 110.1
C29 C28 H28A 110.1
C27 C28 H28B 110.1
C29 C28 H28B 110.1
H28A C28 H28B 108.4
C31 C29 C33 107.5(3)
C31 C29 C28 108.1(3)
C33 C29 C28 108.8(3)
C31 C29 C30 109.5(3)
C33 C29 C30 112.3(3)
C28 C29 C30 110.5(3)
C21 C30 C29 113.4(3)
C21 C30 H30A 108.9
C29 C30 H30A 108.9
C21 C30 H30B 108.9
C29 C30 H30B 108.9
H30A C30 H30B 107.7
O3 C31 O2 123.1(4)
O3 C31 C29 125.2(4)
O2 C31 C29 111.7(3)
O2 C32 H32A 109.5
O2 C32 H32B 109.5
H32A C32 H32B 109.5
O2 C32 H32C 109.5
H32A C32 H32C 109.5
H32B C32 H32C 109.5
O5 C33 O4 123.6(4)
O5 C33 C29 122.6(4)
O4 C33 C29 113.8(4)
O4 C34 H34A 109.5
O4 C34 H34B 109.5
H34A C34 H34B 109.5
O4 C34 H34C 109.5
H34A C34 H34C 109.5
H34B C34 H34C 109.5
O6 C35 H35A 109.5
O6 C35 H35B 109.5
H35A C35 H35B 109.5
O6 C35 H35C 109.5
H35A C35 H35C 109.5
H35B C35 H35C 109.5
O7 C36 H36A 109.5
O7 C36 H36B 109.5
H36A C36 H36B 109.5
O7 C36 H36C 109.5
H36A C36 H36C 109.5
H36B C36 H36C 109.5

loop_
_geom_bond_atom_site_label_1
_geom_bond_atom_site_label_2
_geom_bond_distance
O1 C27 1.360(4)
O1 C26 1.401(4)
O2 C31 1.308(4)
O2 C32 1.468(5)
O3 C31 1.178(4)
O4 C33 1.307(4)
O4 C34 1.458(4)
O5 C33 1.194(4)
O6 C16 1.364(4)
O6 C35 1.421(5)
O7 C15 1.364(4)
O7 C36 1.416(4)
C1 C6 1.374(4)
C1 C2 1.383(5)
C1 H1A 0.9300
C2 C3 1.368(5)
C2 H2A 0.9300
C3 C4 1.376(5)
C3 H3A 0.9300
C4 C5 1.372(5)
C4 H4A 0.9300
C5 C6 1.382(5)
C5 H5A 0.9300
C6 C24 1.535(4)
C7 C8 1.382(5)
C7 C12 1.394(5)
C7 H7A 0.9300
C8 C9 1.362(5)
C8 H8A 0.9300
C9 C10 1.364(5)
C9 H9A 0.9300
C10 C11 1.378(5)
C10 H10A 0.9300
C11 C12 1.386(5)
C11 H11A 0.9300
C12 C26 1.468(4)
C13 C18 1.378(4)
C13 C14 1.398(4)
C13 H13A 0.9300
C14 C15 1.375(5)
C14 H14A 0.9300
C15 C16 1.392(5)
C16 C17 1.372(4)
C17 C18 1.399(4)
C17 H17A 0.9300
C18 C19 1.498(4)
C19 C25 1.336(4)
C19 C20 1.474(4)
C20 C21 1.333(4)
C20 H20A 0.9300
C21 C22 1.447(4)
C21 C30 1.510(4)
C22 C27 1.341(4)
C22 C23 1.436(4)
C23 C26 1.362(4)
C23 C24 1.503(4)
C24 C25 1.511(4)
C24 H24A 0.9800
C25 H25A 0.9300
C27 C28 1.481(4)
C28 C29 1.546(4)
C28 H28A 0.9700
C28 H28B 0.9700
C29 C31 1.522(5)
C29 C33 1.528(5)
C29 C30 1.547(4)
C30 H30A 0.9700
C30 H30B 0.9700
C32 H32A 0.9600
C32 H32B 0.9600
C32 H32C 0.9600
C34 H34A 0.9600
C34 H34B 0.9600
C34 H34C 0.9600
C35 H35A 0.9600
C35 H35B 0.9600
C35 H35C 0.9600
C36 H36A 0.9600
C36 H36B 0.9600
C36 H36C 0.9600

loop_
_geom_torsion_atom_site_label_1
_geom_torsion_atom_site_label_2
_geom_torsion_atom_site_label_3
_geom_torsion_atom_site_label_4
_geom_torsion
C6 C1 C2 C3 0.0(6)
C1 C2 C3 C4 -0.4(6)
C2 C3 C4 C5 -0.3(6)
C3 C4 C5 C6 1.3(6)
C2 C1 C6 C5 1.1(5)
C2 C1 C6 C24 -178.5(3)
C4 C5 C6 C1 -1.7(6)
C4 C5 C6 C24 177.8(3)
C12 C7 C8 C9 -1.4(6)
C7 C8 C9 C10 0.4(6)
C8 C9 C10 C11 1.4(6)
C9 C10 C11 C12 -2.2(6)
C10 C11 C12 C7 1.1(5)
C10 C11 C12 C26 179.5(3)
C8 C7 C12 C11 0.6(5)
C8 C7 C12 C26 -177.8(4)
C18 C13 C14 C15 0.8(5)
C36 O7 C15 C14 -2.6(5)
C36 O7 C15 C16 177.4(3)
C13 C14 C15 O7 178.4(3)
C13 C14 C15 C16 -1.7(5)
C35 O6 C16 C17 4.3(5)
C35 O6 C16 C15 -176.0(4)
O7 C15 C16 O6 0.8(5)
C14 C15 C16 O6 -179.1(3)
O7 C15 C16 C17 -179.5(3)
C14 C15 C16 C17 0.6(5)
O6 C16 C17 C18 -178.8(3)
C15 C16 C17 C18 1.5(5)
C14 C13 C18 C17 1.2(5)
C14 C13 C18 C19 -177.3(3)
C16 C17 C18 C13 -2.3(5)
C16 C17 C18 C19 176.2(3)
C13 C18 C19 C25 -34.7(5)
C17 C18 C19 C25 146.9(3)
C13 C18 C19 C20 146.1(3)
C17 C18 C19 C20 -32.3(4)
C25 C19 C20 C21 -19.9(6)
C18 C19 C20 C21 159.2(3)
C19 C20 C21 C22 4.0(6)
C19 C20 C21 C30 -172.4(3)
C20 C21 C22 C27 -164.9(3)
C30 C21 C22 C27 11.7(5)
C20 C21 C22 C23 17.2(6)
C30 C21 C22 C23 -166.1(3)
C27 C22 C23 C26 0.7(4)
C21 C22 C23 C26 178.7(3)
C27 C22 C23 C24 -174.3(3)
C21 C22 C23 C24 3.8(6)
C26 C23 C24 C25 147.2(3)
C22 C23 C24 C25 -39.0(4)
C26 C23 C24 C6 -86.6(4)
C22 C23 C24 C6 87.2(4)
C1 C6 C24 C23 -25.2(4)
C5 C6 C24 C23 155.3(3)
C1 C6 C24 C25 103.6(4)
C5 C6 C24 C25 -75.9(4)
C20 C19 C25 C24 -9.5(6)
C18 C19 C25 C24 171.4(3)
C23 C24 C25 C19 44.5(5)
C6 C24 C25 C19 -83.5(4)
C22 C23 C26 O1 0.0(4)
C24 C23 C26 O1 174.7(3)
C22 C23 C26 C12 -179.6(4)
C24 C23 C26 C12 -4.9(7)
C27 O1 C26 C23 -0.6(4)
C27 O1 C26 C12 179.0(3)
C11 C12 C26 C23 5.8(6)
C7 C12 C26 C23 -175.9(4)
C11 C12 C26 O1 -173.8(3)
C7 C12 C26 O1 4.5(5)
C23 C22 C27 O1 -1.1(4)
C21 C22 C27 O1 -179.4(3)
C23 C22 C27 C28 176.8(3)
C21 C22 C27 C28 -1.6(6)
C26 O1 C27 C22 1.1(4)
C26 O1 C27 C28 -177.0(3)
C22 C27 C28 C29 18.8(5)
O1 C27 C28 C29 -163.5(3)
C27 C28 C29 C31 -164.2(3)
C27 C28 C29 C33 79.4(4)
C27 C28 C29 C30 -44.4(4)
C20 C21 C30 C29 136.8(3)
C22 C21 C30 C29 -40.0(4)
C31 C29 C30 C21 177.0(3)
C33 C29 C30 C21 -63.7(4)
C28 C29 C30 C21 58.0(4)
C32 O2 C31 O3 0.9(7)
C32 O2 C31 C29 -179.5(4)
C33 C29 C31 O3 126.1(5)
C28 C29 C31 O3 8.8(6)
C30 C29 C31 O3 -111.6(5)
C33 C29 C31 O2 -53.4(4)
C28 C29 C31 O2 -170.7(3)
C30 C29 C31 O2 68.8(4)
C34 O4 C33 O5 -3.1(6)
C34 O4 C33 C29 175.9(3)
C31 C29 C33 O5 -78.8(5)
C28 C29 C33 O5 38.0(5)
C30 C29 C33 O5 160.7(4)
C31 C29 C33 O4 102.2(4)
C28 C29 C33 O4 -141.0(3)
C30 C29 C33 O4 -18.3(4)
